data_7109223
loop_
_publ_author_name
'Hui Qian'
'Wanxiang Zhao'
'Herman H-Y. Sung'
'Ian D. Williams'
'Jianwei Sun'

_publ_section_title
;
 Stereoselective synthesis of aminoindanols via an efficient cascade
 aza-Michael-aldol reaction
;
_journal_name_full Chem.Commun.
_journal_page_first 4361
_journal_paper_doi 10.1039/c2cc37102b
_journal_volume 49
_journal_year 2013
_chemical_absolute_configuration ad
_chemical_formula_moiety 'C20 H23 N O3 S'
_chemical_formula_sum 'C20 H23 N O3 S'
_chemical_formula_weight 357.45
_chemical_name_systematic
;
?
;
_space_group_IT_number 19
_space_group_name_Hall 'P 2ac 2ab'
_symmetry_cell_setting orthorhombic
_symmetry_space_group_name_Hall 'P 2ac 2ab'
_symmetry_space_group_name_H-M 'P 21 21 21'
_atom_sites_solution_hydrogens geom
_atom_sites_solution_primary direct
_atom_sites_solution_secondary difmap
_audit_creation_date 2012-09-12
_audit_creation_method
;
Olex2 1.2-beta
(compiled May 9 2012 12:37:22, GUI svn.r4230)
;
_cell_angle_alpha 90.00
_cell_angle_beta 90.00
_cell_angle_gamma 90.00
_cell_formula_units_Z 4
_cell_length_a 5.687
_cell_length_b 10.66360(10)
_cell_length_c 29.8209(2)
_cell_measurement_reflns_used 9561
_cell_measurement_temperature 173.00(14)
_cell_measurement_theta_max 71.3734
_cell_measurement_theta_min 4.1423
_cell_volume 1808.46(2)
_computing_cell_refinement
;
CrysAlisPro, Agilent Technologies,
Version 1.171.36.20 (release 27-06-2012 CrysAlis171 .NET)
(compiled Jul 11 2012,15:38:31)
;
_computing_data_collection
;
CrysAlisPro, Agilent Technologies,
Version 1.171.36.20 (release 27-06-2012 CrysAlis171 .NET)
(compiled Jul 11 2012,15:38:31)
;
_computing_data_reduction
;
CrysAlisPro, Agilent Technologies,
Version 1.171.36.20 (release 27-06-2012 CrysAlis171 .NET)
(compiled Jul 11 2012,15:38:31)
;
_computing_molecular_graphics
;
O. V. Dolomanov, L. J. Bourhis, R. J. Gildea, J. A. K. Howard and H. Puschmann,
OLEX2: a complete structure solution, refinement and analysis program.
J. Appl. Cryst. (2009). 42, 339-341.
;
_computing_publication_material
;
O. V. Dolomanov, L. J. Bourhis, R. J. Gildea, J. A. K. Howard and H. Puschmann,
OLEX2: a complete structure solution, refinement and analysis program.
J. Appl. Cryst. (2009). 42, 339-341.
;
_computing_structure_refinement
;
XL, G.M. Sheldrick, Acta Cryst.
(2008). A64, 112-122
;
_computing_structure_solution
;
XS, G.M. Sheldrick, Acta Cryst.
(2008). A64, 112-122
;
_diffrn_ambient_temperature 173.00(14)
_diffrn_detector_area_resol_mean 15.9578
_diffrn_measured_fraction_theta_full 0.9909
_diffrn_measured_fraction_theta_max 0.9909
_diffrn_measurement_details
;
1 omega 38.00 66.00 0.8000 15.0000
omega____ theta____ kappa____ phi______ frames
- 110.0000 -25.0000 -60.0000 35

2 omega 41.00 74.60 0.8000 1.0000
omega____ theta____ kappa____ phi______ frames
- 0.0000 -178.0000 90.0000 42

3 omega 38.00 122.00 0.8000 5.0000
omega____ theta____ kappa____ phi______ frames
- 55.0000 57.0000 30.0000 105

4 omega 34.00 82.00 0.8000 5.0000
omega____ theta____ kappa____ phi______ frames
- 55.0000 -77.0000 30.0000 60

5 omega 78.00 123.60 0.8000 5.0000
omega____ theta____ kappa____ phi______ frames
- 55.0000 57.0000 -60.0000 57

6 omega -14.00 18.80 0.8000 5.0000
omega____ theta____ kappa____ phi______ frames
- 55.0000 -57.0000 150.0000 41

7 omega -14.00 79.60 0.8000 5.0000
omega____ theta____ kappa____ phi______ frames
- 55.0000 -77.0000 -90.0000 117

8 omega -47.00 5.00 0.8000 15.0000
omega____ theta____ kappa____ phi______ frames
- -64.0000 25.0000 150.0000 65

9 omega 101.00 147.40 0.8000 15.0000
omega____ theta____ kappa____ phi______ frames
- 110.0000 -92.0000 0.0000 58

10 omega 38.00 70.00 0.8000 15.0000
omega____ theta____ kappa____ phi______ frames
- 110.0000 -38.0000 -150.0000 40

11 omega 126.00 166.00 0.8000 15.0000
omega____ theta____ kappa____ phi______ frames
- 110.0000 64.0000 120.0000 50

12 omega 42.00 69.20 0.8000 15.0000
omega____ theta____ kappa____ phi______ frames
- 110.0000 -38.0000 0.0000 34

13 omega 39.00 84.60 0.8000 15.0000
omega____ theta____ kappa____ phi______ frames
- 110.0000 -92.0000 0.0000 57

14 omega 40.00 65.60 0.8000 15.0000
omega____ theta____ kappa____ phi______ frames
- 110.0000 -38.0000 -90.0000 32

15 omega 37.00 69.00 0.8000 15.0000
omega____ theta____ kappa____ phi______ frames
- 110.0000 -25.0000 90.0000 40

16 omega 44.00 68.80 0.8000 15.0000
omega____ theta____ kappa____ phi______ frames
- 110.0000 -38.0000 -30.0000 31

17 omega 41.00 69.80 0.8000 15.0000
omega____ theta____ kappa____ phi______ frames
- 110.0000 -38.0000 -120.0000 36

18 omega 39.00 67.00 0.8000 15.0000
omega____ theta____ kappa____ phi______ frames
- 110.0000 -38.0000 -180.0000 35

19 omega 37.00 65.00 0.8000 15.0000
omega____ theta____ kappa____ phi______ frames
- 110.0000 -25.0000 120.0000 35

20 omega 46.00 142.00 0.8000 15.0000
omega____ theta____ kappa____ phi______ frames
- 110.0000 -92.0000 150.0000 120

21 omega 52.00 144.00 0.8000 15.0000
omega____ theta____ kappa____ phi______ frames
- 110.0000 -92.0000 -60.0000 115

22 omega 87.00 119.00 0.8000 15.0000
omega____ theta____ kappa____ phi______ frames
- 110.0000 64.0000 120.0000 40

23 omega 48.00 81.60 0.8000 15.0000
omega____ theta____ kappa____ phi______ frames
- 110.0000 -50.0000 30.0000 42

24 omega 38.00 70.00 0.8000 15.0000
omega____ theta____ kappa____ phi______ frames
- 110.0000 -38.0000 150.0000 40

25 omega 48.00 172.00 0.8000 15.0000
omega____ theta____ kappa____ phi______ frames
- 110.0000 0.0000 -60.0000 155
;
_diffrn_measurement_device 'kappa diffractometer'
_diffrn_measurement_device_type 'Xcalibur, Sapphire3, Gemini ultra'
_diffrn_measurement_method '\w scans'
_diffrn_orient_matrix_UB_11 0.2182176000
_diffrn_orient_matrix_UB_12 -0.0610783000
_diffrn_orient_matrix_UB_13 -0.0214651000
_diffrn_orient_matrix_UB_21 -0.0196599000
_diffrn_orient_matrix_UB_22 -0.1106800000
_diffrn_orient_matrix_UB_23 0.0329818000
_diffrn_orient_matrix_UB_31 -0.1593801000
_diffrn_orient_matrix_UB_32 -0.0699656000
_diffrn_orient_matrix_UB_33 -0.0334496000
_diffrn_radiation_monochromator mirror
_diffrn_radiation_probe x-ray
_diffrn_radiation_type CuK\a
_diffrn_radiation_wavelength 1.5418
_diffrn_reflns_av_R_equivalents 0.0206
_diffrn_reflns_av_unetI/netI 0.0196
_diffrn_reflns_limit_h_max 6
_diffrn_reflns_limit_h_min -6
_diffrn_reflns_limit_k_max 11
_diffrn_reflns_limit_k_min -12
_diffrn_reflns_limit_l_max 32
_diffrn_reflns_limit_l_min -35
_diffrn_reflns_number 9437
_diffrn_reflns_theta_full 66.50
_diffrn_reflns_theta_max 66.93
_diffrn_reflns_theta_min 4.40
_diffrn_source 'sealed X-ray tube'
_diffrn_source_current 35
_diffrn_source_power 1.75
_diffrn_source_target Cu
_diffrn_source_voltage 50
_exptl_absorpt_coefficient_mu 1.740
_exptl_absorpt_correction_T_max 1.00000
_exptl_absorpt_correction_T_min 0.86309
_exptl_absorpt_correction_type multi-scan
_exptl_absorpt_process_details
;
CrysAlisPro, Agilent Technologies,
Version 1.171.36.20 (release 27-06-2012 CrysAlis171 .NET)
(compiled Jul 11 2012,15:38:31)
Empirical absorption correction using spherical harmonics,
implemented in SCALE3 ABSPACK scaling algorithm.
;
_exptl_crystal_colour colourless
_exptl_crystal_density_diffrn 1.313
_exptl_crystal_density_method 'not measured'
_exptl_crystal_description block
_exptl_crystal_F_000 760
_exptl_crystal_size_max 0.25
_exptl_crystal_size_mid 0.22
_exptl_crystal_size_min 0.10
_refine_diff_density_max 0.185
_refine_diff_density_min -0.187
_refine_diff_density_rms 0.036
_refine_ls_abs_structure_details 'Flack H D (1983), Acta Cryst. A39, 876-881'
_refine_ls_abs_structure_Flack 0.001(12)
_refine_ls_extinction_method none
_refine_ls_goodness_of_fit_ref 1.006
_refine_ls_hydrogen_treatment constr
_refine_ls_matrix_type full
_refine_ls_number_parameters 229
_refine_ls_number_reflns 3171
_refine_ls_number_restraints 0
_refine_ls_restrained_S_all 1.006
_refine_ls_R_factor_all 0.0255
_refine_ls_R_factor_gt 0.0254
_refine_ls_shift/su_max 0.000
_refine_ls_shift/su_mean 0.000
_refine_ls_structure_factor_coef Fsqd
_refine_ls_weighting_details 'calc w=1/[\s^2^(Fo^2^)+(0.0489P)^2^+0.2368P] where P=(Fo^2^+2Fc^2^)/3'
_refine_ls_weighting_scheme calc
_refine_ls_wR_factor_gt 0.0682
_refine_ls_wR_factor_ref 0.0682
_reflns_number_gt 3166
_reflns_number_total 3171
_reflns_threshold_expression >2sigma(I)
_cod_data_source_file c2cc37102b.txt
_cod_data_source_block qian5cult
_cod_original_cell_volume 1808.42(2)
_cod_original_sg_symbol_H-M P2(1)2(1)2(1)
_cod_database_code 7109223
_reflns_odcompleteness_completeness 99.09
_reflns_odcompleteness_iscentric 1
_reflns_odcompleteness_theta 68.13

loop_
_space_group_symop_id
_space_group_symop_operation_xyz
1 'x, y, z'
2 '-x+1/2, -y, z+1/2'
3 'x+1/2, -y+1/2, -z'
4 '-x, y+1/2, -z+1/2'

loop_
_atom_site_label
_atom_site_type_symbol
_atom_site_fract_x
_atom_site_fract_y
_atom_site_fract_z
_atom_site_U_iso_or_equiv
_atom_site_adp_type
_atom_site_occupancy
_atom_site_symmetry_multiplicity
_atom_site_calc_flag
_atom_site_refinement_flags
S1 S 0.23666(6) 0.62457(3) 0.184326(10) 0.02767(10) Uani 1 1 d .
O1 O 0.28667(19) 0.27663(9) 0.01435(3) 0.0317(2) Uani 1 1 d .
H1 H 0.1672 0.2401 0.0033 0.038 Uiso 1 1 d R
O2 O -0.21843(18) 0.38715(9) 0.10727(4) 0.0391(2) Uani 1 1 d .
O3 O 0.3732(3) 0.74217(9) 0.17791(4) 0.0430(3) Uani 1 1 d .
N1 N 0.3241(2) 0.51099(10) 0.14984(3) 0.0247(2) Uani 1 1 d .
H1A H 0.4732 0.5216 0.1470 0.030 Uiso 1 1 d R
C1 C 0.2309(2) 0.51402(11) 0.10395(4) 0.0229(2) Uani 1 1 d .
H1B H 0.0804 0.5626 0.1033 0.027 Uiso 1 1 calc R
C2 C 0.3981(2) 0.56542(11) 0.06903(4) 0.0238(3) Uani 1 1 d .
C3 C 0.3923(2) 0.49249(11) 0.03046(4) 0.0232(3) Uani 1 1 d .
C4 C 0.2104(2) 0.39021(11) 0.03505(4) 0.0238(3) Uani 1 1 d .
H4 H 0.0579 0.4181 0.0217 0.029 Uiso 1 1 calc R
C5 C 0.1870(2) 0.37928(11) 0.08699(4) 0.0217(2) Uani 1 1 d .
H5 H 0.3175 0.3248 0.0982 0.026 Uiso 1 1 calc R
C6 C 0.5557(3) 0.66372(12) 0.07317(5) 0.0288(3) Uani 1 1 d .
H6 H 0.5586 0.7138 0.0995 0.035 Uiso 1 1 calc R
C7 C 0.7096(3) 0.68757(12) 0.03803(5) 0.0332(3) Uani 1 1 d .
H7 H 0.8191 0.7545 0.0403 0.040 Uiso 1 1 calc R
C8 C 0.7046(2) 0.61430(13) -0.00049(5) 0.0314(3) Uani 1 1 d .
H8 H 0.8118 0.6312 -0.0242 0.038 Uiso 1 1 calc R
C9 C 0.5439(3) 0.51605(13) -0.00478(4) 0.0274(3) Uani 1 1 d .
H9 H 0.5388 0.4666 -0.0313 0.033 Uiso 1 1 calc R
C10 C -0.0438(2) 0.32254(12) 0.10219(4) 0.0243(3) Uani 1 1 d .
C11 C -0.0575(2) 0.18450(12) 0.10985(4) 0.0229(3) Uani 1 1 d .
C12 C 0.1260(2) 0.11839(13) 0.12983(4) 0.0263(3) Uani 1 1 d .
H12 H 0.2683 0.1602 0.1372 0.032 Uiso 1 1 calc R
C13 C 0.1010(3) -0.00912(13) 0.13898(5) 0.0316(3) Uani 1 1 d .
H13 H 0.2249 -0.0537 0.1532 0.038 Uiso 1 1 calc R
C14 C -0.1040(3) -0.07082(13) 0.12735(5) 0.0338(3) Uani 1 1 d .
H14 H -0.1203 -0.1578 0.1335 0.041 Uiso 1 1 calc R
C15 C -0.2863(3) -0.00606(13) 0.10672(5) 0.0329(3) Uani 1 1 d .
H15 H -0.4260 -0.0490 0.0984 0.039 Uiso 1 1 calc R
C16 C -0.2643(2) 0.12124(12) 0.09829(4) 0.0268(3) Uani 1 1 d .
H16 H -0.3901 0.1657 0.0846 0.032 Uiso 1 1 calc R
C21 C 0.3500(3) 0.55517(13) 0.23683(4) 0.0285(3) Uani 1 1 d .
C22 C 0.6175(3) 0.54560(18) 0.23431(5) 0.0410(4) Uani 1 1 d .
H22A H 0.6613 0.4776 0.2139 0.062 Uiso 1 1 calc R
H22B H 0.6807 0.5282 0.2642 0.062 Uiso 1 1 calc R
H22C H 0.6822 0.6249 0.2232 0.062 Uiso 1 1 calc R
C23 C 0.2768(3) 0.65008(15) 0.27290(5) 0.0398(3) Uani 1 1 d .
H23A H 0.3535 0.7307 0.2670 0.060 Uiso 1 1 calc R
H23B H 0.3245 0.6191 0.3025 0.060 Uiso 1 1 calc R
H23C H 0.1058 0.6610 0.2722 0.060 Uiso 1 1 calc R
C24 C 0.2350(3) 0.42857(14) 0.24484(5) 0.0366(3) Uani 1 1 d .
H24A H 0.0637 0.4387 0.2455 0.055 Uiso 1 1 calc R
H24B H 0.2886 0.3945 0.2736 0.055 Uiso 1 1 calc R
H24C H 0.2784 0.3709 0.2206 0.055 Uiso 1 1 calc R

loop_
_atom_site_aniso_label
_atom_site_aniso_U_11
_atom_site_aniso_U_22
_atom_site_aniso_U_33
_atom_site_aniso_U_23
_atom_site_aniso_U_13
_atom_site_aniso_U_12
S1 0.03105(17) 0.02553(16) 0.02642(16) -0.00303(11) -0.00263(13) 0.00677(14)
O1 0.0359(5) 0.0245(4) 0.0348(5) -0.0083(4) 0.0036(4) -0.0048(4)
O2 0.0237(5) 0.0292(5) 0.0643(7) 0.0043(5) 0.0046(5) 0.0043(4)
O3 0.0684(8) 0.0238(5) 0.0369(5) -0.0008(4) -0.0025(5) -0.0008(5)
N1 0.0233(6) 0.0253(5) 0.0255(5) -0.0019(4) -0.0010(4) 0.0045(4)
C1 0.0231(6) 0.0191(5) 0.0264(5) -0.0003(4) -0.0029(5) 0.0007(5)
C2 0.0253(6) 0.0186(6) 0.0275(6) 0.0030(5) -0.0039(5) 0.0036(5)
C3 0.0247(7) 0.0186(5) 0.0262(6) 0.0039(5) -0.0038(5) 0.0016(5)
C4 0.0240(6) 0.0216(6) 0.0256(6) -0.0015(5) -0.0023(5) 0.0000(5)
C5 0.0201(6) 0.0190(5) 0.0261(6) 0.0013(5) -0.0015(5) 0.0006(5)
C6 0.0342(8) 0.0198(6) 0.0325(7) 0.0015(5) -0.0024(6) -0.0032(5)
C7 0.0324(7) 0.0236(6) 0.0436(8) 0.0053(5) -0.0014(6) -0.0055(6)
C8 0.0306(7) 0.0286(6) 0.0351(7) 0.0103(5) 0.0032(6) -0.0011(6)
C9 0.0300(7) 0.0262(6) 0.0262(6) 0.0035(5) -0.0021(5) 0.0014(5)
C10 0.0209(6) 0.0242(6) 0.0277(6) 0.0002(5) -0.0009(5) 0.0015(5)
C11 0.0235(6) 0.0255(6) 0.0198(5) 0.0004(5) 0.0047(5) -0.0005(5)
C12 0.0237(6) 0.0262(6) 0.0289(6) 0.0024(5) 0.0016(5) -0.0008(6)
C13 0.0346(8) 0.0273(7) 0.0329(7) 0.0057(5) 0.0034(6) 0.0037(6)
C14 0.0424(9) 0.0215(6) 0.0375(7) 0.0005(5) 0.0083(7) -0.0029(6)
C15 0.0307(8) 0.0299(7) 0.0382(7) -0.0057(6) 0.0047(6) -0.0087(6)
C16 0.0233(6) 0.0295(6) 0.0277(6) -0.0023(5) 0.0020(5) 0.0014(6)
C21 0.0263(7) 0.0345(7) 0.0247(6) 0.0007(5) -0.0010(5) 0.0016(6)
C22 0.0267(7) 0.0619(11) 0.0343(7) 0.0012(7) -0.0046(6) 0.0021(8)
C23 0.0457(9) 0.0443(8) 0.0294(7) -0.0070(6) 0.0026(7) -0.0038(7)
C24 0.0373(8) 0.0348(7) 0.0376(7) 0.0051(6) 0.0014(7) 0.0012(7)

loop_
_atom_type_symbol
_atom_type_description
_atom_type_scat_dispersion_real
_atom_type_scat_dispersion_imag
_atom_type_scat_source
C C 0.0181 0.0091 'International Tables Vol C Tables 4.2.6.8 and 6.1.1.4'
H H 0.0000 0.0000 'International Tables Vol C Tables 4.2.6.8 and 6.1.1.4'
N N 0.0311 0.0180 'International Tables Vol C Tables 4.2.6.8 and 6.1.1.4'
O O 0.0492 0.0322 'International Tables Vol C Tables 4.2.6.8 and 6.1.1.4'
S S 0.3331 0.5567 'International Tables Vol C Tables 4.2.6.8 and 6.1.1.4'

loop_
_geom_angle_atom_site_label_1
_geom_angle_atom_site_label_2
_geom_angle_atom_site_label_3
_geom_angle
O3 S1 N1 112.21(6)
O3 S1 C21 105.34(7)
N1 S1 C21 97.35(6)
C1 N1 S1 116.87(8)
N1 C1 C2 114.98(11)
N1 C1 C5 110.08(10)
C2 C1 C5 102.32(10)
C3 C2 C1 110.61(11)
C6 C2 C1 128.30(12)
C6 C2 C3 120.88(12)
C2 C3 C4 110.24(11)
C9 C3 C2 120.86(12)
C9 C3 C4 128.87(12)
O1 C4 C3 111.47(11)
O1 C4 C5 113.10(10)
C3 C4 C5 101.70(10)
C1 C5 C4 104.01(10)
C10 C5 C1 114.45(11)
C10 C5 C4 113.66(10)
C2 C6 C7 118.63(13)
C6 C7 C8 120.54(13)
C7 C8 C9 120.72(13)
C3 C9 C8 118.36(12)
O2 C10 C5 121.18(11)
O2 C10 C11 119.77(12)
C11 C10 C5 119.03(11)
C12 C11 C10 121.73(12)
C12 C11 C16 119.41(12)
C16 C11 C10 118.81(12)
C11 C12 C13 120.06(14)
C14 C13 C12 120.06(14)
C13 C14 C15 120.24(13)
C16 C15 C14 119.98(14)
C15 C16 C11 120.22(13)
C22 C21 S1 109.44(10)
C22 C21 C23 110.42(13)
C23 C21 S1 103.60(10)
C24 C21 S1 109.81(10)
C24 C21 C22 112.19(13)
C24 C21 C23 111.04(12)

loop_
_geom_bond_atom_site_label_1
_geom_bond_atom_site_label_2
_geom_bond_distance
S1 O3 1.4872(12)
S1 N1 1.6649(11)
S1 C21 1.8479(14)
O1 C4 1.4269(16)
O2 C10 1.2182(17)
N1 C1 1.4679(16)
C1 C2 1.5132(18)
C1 C5 1.5435(16)
C2 C3 1.3889(18)
C2 C6 1.3847(19)
C3 C4 1.5092(17)
C3 C9 1.3821(19)
C4 C5 1.5590(16)
C5 C10 1.5146(17)
C6 C7 1.389(2)
C7 C8 1.389(2)
C8 C9 1.396(2)
C10 C11 1.4916(18)
C11 C12 1.3930(19)
C11 C16 1.3990(19)
C12 C13 1.394(2)
C13 C14 1.383(2)
C14 C15 1.389(2)
C15 C16 1.3862(19)
C21 C22 1.526(2)
C21 C23 1.535(2)
C21 C24 1.519(2)

loop_
_geom_hbond_atom_site_label_D
_geom_hbond_atom_site_label_H
_geom_hbond_atom_site_label_A
_geom_hbond_distance_DH
_geom_hbond_distance_HA
_geom_hbond_distance_DA
_geom_hbond_angle_DHA
_geom_hbond_site_symmetry_A
O1 H1 O1 0.85 2.23 3.0232(6) 154.4 3_455
N1 H1A O2 0.86 2.56 3.1818(15) 130.5 1_655

loop_
_geom_torsion_atom_site_label_1
_geom_torsion_atom_site_label_2
_geom_torsion_atom_site_label_3
_geom_torsion_atom_site_label_4
_geom_torsion
S1 N1 C1 C2 101.30(11)
S1 N1 C1 C5 -143.81(9)
O1 C4 C5 C1 151.98(10)
O1 C4 C5 C10 -82.92(13)
O2 C10 C11 C12 -142.10(14)
O2 C10 C11 C16 35.23(19)
O3 S1 N1 C1 -81.58(11)
O3 S1 C21 C22 -52.13(12)
O3 S1 C21 C23 65.65(11)
O3 S1 C21 C24 -175.69(10)
N1 S1 C21 C22 63.37(12)
N1 S1 C21 C23 -178.85(10)
N1 S1 C21 C24 -60.18(11)
N1 C1 C2 C3 136.93(11)
N1 C1 C2 C6 -37.80(18)
N1 C1 C5 C4 -153.26(10)
N1 C1 C5 C10 82.14(13)
C1 C2 C3 C4 3.28(14)
C1 C2 C3 C9 -175.10(12)
C1 C2 C6 C7 173.80(13)
C1 C5 C10 O2 33.46(17)
C1 C5 C10 C11 -148.13(12)
C2 C1 C5 C4 -30.57(12)
C2 C1 C5 C10 -155.17(10)
C2 C3 C4 O1 -143.26(11)
C2 C3 C4 C5 -22.46(13)
C2 C3 C9 C8 0.59(19)
C2 C6 C7 C8 0.1(2)
C3 C2 C6 C7 -0.5(2)
C3 C4 C5 C1 32.33(12)
C3 C4 C5 C10 157.43(10)
C4 C3 C9 C8 -177.45(12)
C4 C5 C10 O2 -85.85(16)
C4 C5 C10 C11 92.56(13)
C5 C1 C2 C3 17.62(13)
C5 C1 C2 C6 -157.11(13)
C5 C10 C11 C12 39.47(18)
C5 C10 C11 C16 -143.20(12)
C6 C2 C3 C4 178.46(12)
C6 C2 C3 C9 0.08(19)
C6 C7 C8 C9 0.5(2)
C7 C8 C9 C3 -0.9(2)
C9 C3 C4 O1 34.95(18)
C9 C3 C4 C5 155.75(13)
C10 C11 C12 C13 176.00(12)
C10 C11 C16 C15 -177.29(12)
C11 C12 C13 C14 1.4(2)
C12 C11 C16 C15 0.10(19)
C12 C13 C14 C15 -0.3(2)
C13 C14 C15 C16 -0.9(2)
C14 C15 C16 C11 1.0(2)
C16 C11 C12 C13 -1.31(19)
C21 S1 N1 C1 168.49(10)
